data_7048411
loop_
_publ_author_name
'Ilichev, Vasily A.'
'Silantyeva, Liubov I.'
'Yablonskiy, Artem N.'
'Andreev, Boris A.'
'Rumyantcev, Roman V.'
'Fukin, Georgy K.'
'Bochkarev, Mikhail N.'

_publ_section_title
;
 Synthesis, structure and long-lived NIR luminescence of lanthanide ate
 complexes with perfluorinated 2-mercaptobenzothiazole.
;
_journal_issue 3
_journal_name_full 'Dalton transactions (Cambridge, England : 2003)'
_journal_page_first 1060
_journal_page_last 1066
_journal_paper_doi 10.1039/c8dt04601h
_journal_volume 48
_journal_year 2019
_chemical_formula_sum 'C40 H30 F16 N4 Na O6 S8 Tb'
_chemical_formula_weight 1405.07
_space_group_crystal_system monoclinic
_space_group_IT_number 14
_space_group_name_Hall '-P 2yn'
_space_group_name_H-M_alt 'P 1 21/n 1'
_symmetry_space_group_name_Hall '-P 2yn'
_symmetry_space_group_name_H-M 'P 1 21/n 1'
_atom_sites_solution_hydrogens geom
_atom_sites_solution_primary dual
_atom_sites_solution_secondary difmap
_audit_creation_method SHELXL-2014/7
_audit_update_record
;
2018-05-03 deposited with the CCDC.
2018-12-19 downloaded from the CCDC.
;
_cell_angle_alpha 90
_cell_angle_beta 91.6090(10)
_cell_angle_gamma 90
_cell_formula_units_Z 4
_cell_length_a 15.6988(5)
_cell_length_b 20.5029(7)
_cell_length_c 16.0116(7)
_cell_measurement_reflns_used 9920
_cell_measurement_temperature 100(2)
_cell_measurement_theta_max 31.56
_cell_measurement_theta_min 2.78
_cell_volume 5151.6(3)
_computing_cell_refinement SAINT
_computing_data_collection APEX3
_computing_data_reduction SAINT
_computing_molecular_graphics SHELXTL
_computing_publication_material SHELXTL
_computing_structure_refinement SHELXL-2014/7
_computing_structure_solution SHELXT-2014/4
_diffrn_ambient_temperature 100(2)
_diffrn_measured_fraction_theta_full 0.998
_diffrn_measured_fraction_theta_max 0.994
_diffrn_measurement_device_type 'Bruker D8 Quest (CMOS)'
_diffrn_measurement_method '\w scans'
_diffrn_radiation_type MoK\a
_diffrn_radiation_wavelength 0.71073
_diffrn_reflns_av_R_equivalents 0.0491
_diffrn_reflns_av_unetI/netI 0.0368
_diffrn_reflns_Laue_measured_fraction_full 0.998
_diffrn_reflns_Laue_measured_fraction_max 0.994
_diffrn_reflns_limit_h_max 21
_diffrn_reflns_limit_h_min -21
_diffrn_reflns_limit_k_max 27
_diffrn_reflns_limit_k_min -27
_diffrn_reflns_limit_l_max 21
_diffrn_reflns_limit_l_min -21
_diffrn_reflns_number 64235
_diffrn_reflns_point_group_measured_fraction_full 0.998
_diffrn_reflns_point_group_measured_fraction_max 0.994
_diffrn_reflns_theta_full 25.242
_diffrn_reflns_theta_max 29.000
_diffrn_reflns_theta_min 2.359
_diffrn_source 'microfocus tube'
_exptl_absorpt_coefficient_mu 1.813
_exptl_absorpt_correction_T_max 0.9011
_exptl_absorpt_correction_T_min 0.6127
_exptl_absorpt_correction_type multi-scan
_exptl_absorpt_process_details SADABS-2016/2
_exptl_crystal_colour colorless
_exptl_crystal_density_diffrn 1.812
_exptl_crystal_description prism
_exptl_crystal_F_000 2776
_exptl_crystal_preparation Luminescent
_exptl_crystal_size_max 0.120
_exptl_crystal_size_mid 0.080
_exptl_crystal_size_min 0.040
_refine_diff_density_max 1.187
_refine_diff_density_min -1.594
_refine_diff_density_rms 0.115
_refine_ls_extinction_method none
_refine_ls_goodness_of_fit_ref 1.066
_refine_ls_hydrogen_treatment constr
_refine_ls_matrix_type full
_refine_ls_number_parameters 691
_refine_ls_number_reflns 13621
_refine_ls_number_restraints 0
_refine_ls_restrained_S_all 1.066
_refine_ls_R_factor_all 0.0485
_refine_ls_R_factor_gt 0.0343
_refine_ls_shift/su_max 0.001
_refine_ls_shift/su_mean 0.000
_refine_ls_structure_factor_coef Fsqd
_refine_ls_weighting_details 'w=1/[\s^2^(Fo^2^)+(0.0198P)^2^+7.3552P] where P=(Fo^2^+2Fc^2^)/3'
_refine_ls_weighting_scheme calc
_refine_ls_wR_factor_gt 0.0648
_refine_ls_wR_factor_ref 0.0678
_reflns_Friedel_coverage 0.000
_reflns_number_gt 11255
_reflns_number_total 13621
_reflns_threshold_expression 'I > 2\s(I)'
_cod_data_source_file c8dt04601h2.cif
_cod_data_source_block natbmbtf
_cod_depositor_comments 'Adding full bibliography for 7048411--7048414.cif.'
_cod_database_code 7048411
_shelx_shelxl_version_number 2014/7
_shelx_space_group_comment
;
The symmetry employed for this shelxl refinement is uniquely defined
by the following loop, which should always be used as a source of
symmetry information in preference to the above space-group names.
They are only intended as comments.
;
_shelx_estimated_absorpt_t_min 0.812
_shelx_estimated_absorpt_t_max 0.931

loop_
_space_group_symop_operation_xyz
'x, y, z'
'-x+1/2, y+1/2, -z+1/2'
'-x, -y, -z'
'x-1/2, -y-1/2, z-1/2'

loop_
_atom_site_label
_atom_site_type_symbol
_atom_site_fract_x
_atom_site_fract_y
_atom_site_fract_z
_atom_site_U_iso_or_equiv
_atom_site_adp_type
_atom_site_occupancy
_atom_site_site_symmetry_order
_atom_site_calc_flag
_atom_site_refinement_flags_posn
_atom_site_refinement_flags_adp
Tb1 Tb 0.61985(2) 0.24465(2) 0.36678(2) 0.01298(3) Uani 1 1 d . .
S1 S 0.71731(4) 0.18129(3) 0.49436(4) 0.01898(13) Uani 1 1 d . .
S2 S 0.82480(4) 0.07699(3) 0.41455(4) 0.01817(13) Uani 1 1 d . .
S3 S 0.50068(5) 0.19089(4) 0.24948(4) 0.02295(15) Uani 1 1 d . .
S4 S 0.41331(4) 0.07821(3) 0.33435(4) 0.01906(13) Uani 1 1 d . .
S5 S 0.57309(5) 0.31612(4) 0.51048(4) 0.02447(15) Uani 1 1 d . .
S6 S 0.44315(4) 0.41725(3) 0.45610(4) 0.02097(14) Uani 1 1 d . .
S7 S 0.68919(5) 0.28555(4) 0.21398(4) 0.02208(14) Uani 1 1 d . .
S8 S 0.79881(5) 0.40352(3) 0.24788(5) 0.02252(14) Uani 1 1 d . .
N1 N 0.71382(14) 0.14927(10) 0.33339(13) 0.0157(4) Uani 1 1 d . .
N2 N 0.50980(14) 0.16371(11) 0.41182(13) 0.0161(4) Uani 1 1 d . .
N3 N 0.52064(14) 0.33977(10) 0.35396(14) 0.0168(4) Uani 1 1 d . .
N4 N 0.73800(15) 0.32943(11) 0.36454(14) 0.0187(5) Uani 1 1 d . .
F1 F 0.67618(11) 0.14692(8) 0.15180(10) 0.0243(4) Uani 1 1 d . .
F2 F 0.76611(11) 0.06794(8) 0.05528(10) 0.0241(4) Uani 1 1 d . .
F3 F 0.88598(12) -0.01314(9) 0.12090(11) 0.0315(4) Uani 1 1 d . .
F4 F 0.91980(12) -0.01329(9) 0.28964(11) 0.0322(4) Uani 1 1 d . .
F5 F 0.34074(11) -0.02106(8) 0.46354(11) 0.0256(4) Uani 1 1 d . .
F6 F 0.38159(11) -0.01703(8) 0.63088(11) 0.0249(4) Uani 1 1 d . .
F7 F 0.48656(10) 0.07728(8) 0.69163(10) 0.0228(3) Uani 1 1 d . .
F8 F 0.54863(10) 0.16968(8) 0.59256(10) 0.0225(3) Uani 1 1 d . .
F9 F 0.49781(12) 0.33438(8) 0.17161(10) 0.0288(4) Uani 1 1 d . .
F10 F 0.38464(12) 0.41349(9) 0.09645(11) 0.0306(4) Uani 1 1 d . .
F11 F 0.29060(13) 0.49786(9) 0.18426(13) 0.0395(5) Uani 1 1 d . .
F12 F 0.31316(12) 0.50605(9) 0.35418(13) 0.0384(5) Uani 1 1 d . .
F13 F 0.77053(12) 0.34098(9) 0.54429(11) 0.0331(4) Uani 1 1 d . .
F14 F 0.86124(13) 0.44351(10) 0.60342(12) 0.0401(5) Uani 1 1 d . .
F15 F 0.92682(12) 0.53216(9) 0.49874(15) 0.0440(5) Uani 1 1 d . .
F16 F 0.91085(12) 0.51545(8) 0.33003(14) 0.0381(5) Uani 1 1 d . .
C1 C 0.74632(16) 0.13803(12) 0.40941(16) 0.0159(5) Uani 1 1 d . .
C2 C 0.81560(17) 0.06823(12) 0.30705(17) 0.0169(5) Uani 1 1 d . .
C3 C 0.75258(16) 0.11053(12) 0.27426(16) 0.0157(5) Uani 1 1 d . .
C4 C 0.73656(17) 0.10978(13) 0.18843(16) 0.0175(5) Uani 1 1 d . .
C5 C 0.78253(18) 0.06875(13) 0.13810(17) 0.0195(5) Uani 1 1 d . .
C6 C 0.84436(18) 0.02757(13) 0.17169(18) 0.0220(6) Uani 1 1 d . .
C7 C 0.86044(18) 0.02724(13) 0.25617(18) 0.0211(6) Uani 1 1 d . .
C8 C 0.47854(17) 0.14799(13) 0.33637(17) 0.0174(5) Uani 1 1 d . .
C9 C 0.48160(16) 0.12091(12) 0.47234(17) 0.0161(5) Uani 1 1 d . .
C10 C 0.42776(16) 0.07126(12) 0.44182(16) 0.0161(5) Uani 1 1 d . .
C11 C 0.39279(17) 0.02561(12) 0.49424(18) 0.0187(5) Uani 1 1 d . .
C12 C 0.41249(17) 0.02779(13) 0.57836(17) 0.0184(5) Uani 1 1 d . .
C13 C 0.46643(16) 0.07624(13) 0.60975(16) 0.0175(5) Uani 1 1 d . .
C14 C 0.49975(16) 0.12314(12) 0.55807(16) 0.0163(5) Uani 1 1 d . .
C15 C 0.51553(17) 0.35475(13) 0.43459(17) 0.0179(5) Uani 1 1 d . .
C16 C 0.41730(17) 0.42258(13) 0.35009(18) 0.0198(6) Uani 1 1 d . .
C17 C 0.46530(16) 0.37717(12) 0.30535(17) 0.0166(5) Uani 1 1 d . .
C18 C 0.45316(18) 0.37482(13) 0.21915(17) 0.0200(5) Uani 1 1 d . .
C19 C 0.39559(19) 0.41599(13) 0.18022(18) 0.0222(6) Uani 1 1 d . .
C20 C 0.34841(19) 0.46009(14) 0.2248(2) 0.0266(6) Uani 1 1 d . .
C21 C 0.35949(18) 0.46375(14) 0.3099(2) 0.0251(6) Uani 1 1 d . .
C22 C 0.73927(17) 0.33643(13) 0.28201(17) 0.0177(5) Uani 1 1 d . .
C23 C 0.82489(18) 0.42227(13) 0.35122(19) 0.0219(6) Uani 1 1 d . .
C24 C 0.78588(17) 0.37769(13) 0.40465(18) 0.0200(5) Uani 1 1 d . .
C25 C 0.80063(19) 0.38476(15) 0.49047(19) 0.0248(6) Uani 1 1 d . .
C26 C 0.84841(19) 0.43619(15) 0.5207(2) 0.0288(7) Uani 1 1 d . .
C27 C 0.88452(19) 0.48082(14) 0.4666(2) 0.0311(7) Uani 1 1 d . .
C28 C 0.87467(19) 0.47285(14) 0.3823(2) 0.0281(7) Uani 1 1 d . .
Na1 Na 0.61824(7) 0.26721(5) 0.87159(7) 0.0192(2) Uani 1 1 d . .
O1S O 0.48567(12) 0.29862(10) 0.80604(12) 0.0211(4) Uani 1 1 d . .
O2S O 0.50946(12) 0.21747(10) 0.94682(12) 0.0220(4) Uani 1 1 d . .
O3S O 0.64001(14) 0.17025(10) 0.79414(13) 0.0281(5) Uani 1 1 d . .
O4S O 0.71464(13) 0.28782(10) 0.76739(12) 0.0248(4) Uani 1 1 d . .
O5S O 0.72635(13) 0.26427(9) 0.97960(12) 0.0235(4) Uani 1 1 d . .
O6S O 0.63082(13) 0.37294(9) 0.93310(12) 0.0229(4) Uani 1 1 d . .
C1S C 0.4774(2) 0.30522(18) 0.71747(19) 0.0338(7) Uani 1 1 d . .
H1SA H 0.4214 0.3236 0.7026 0.051 Uiso 1 1 calc R U
H1SB H 0.4831 0.2623 0.6913 0.051 Uiso 1 1 calc R U
H1SC H 0.5222 0.3343 0.6977 0.051 Uiso 1 1 calc R U
C2S C 0.41990(17) 0.25936(14) 0.83889(18) 0.0228(6) Uani 1 1 d . .
H2SA H 0.4208 0.2155 0.8131 0.027 Uiso 1 1 calc R U
H2SB H 0.3637 0.2794 0.8261 0.027 Uiso 1 1 calc R U
C3S C 0.43360(17) 0.25370(14) 0.93154(17) 0.0217(5) Uani 1 1 d . .
H3SA H 0.4390 0.2976 0.9569 0.026 Uiso 1 1 calc R U
H3SB H 0.3846 0.2312 0.9565 0.026 Uiso 1 1 calc R U
C4S C 0.5229(2) 0.20312(16) 1.03382(18) 0.0305(7) Uani 1 1 d . .
H4SA H 0.4741 0.1784 1.0541 0.046 Uiso 1 1 calc R U
H4SB H 0.5287 0.2439 1.0653 0.046 Uiso 1 1 calc R U
H4SC H 0.5749 0.1772 1.0416 0.046 Uiso 1 1 calc R U
C5S C 0.6302(2) 0.10739(15) 0.8309(2) 0.0382(8) Uani 1 1 d . .
H5SA H 0.6276 0.0742 0.7869 0.057 Uiso 1 1 calc R U
H5SB H 0.5775 0.1063 0.8622 0.057 Uiso 1 1 calc R U
H5SC H 0.6789 0.0985 0.8689 0.057 Uiso 1 1 calc R U
C6S C 0.7133(2) 0.17367(15) 0.7442(2) 0.0310(7) Uani 1 1 d . .
H6SA H 0.7106 0.1392 0.7008 0.037 Uiso 1 1 calc R U
H6SB H 0.7653 0.1666 0.7794 0.037 Uiso 1 1 calc R U
C7S C 0.7166(2) 0.23955(15) 0.70365(18) 0.0270(6) Uani 1 1 d . .
H7SA H 0.7696 0.2438 0.6719 0.032 Uiso 1 1 calc R U
H7SB H 0.6674 0.2451 0.6644 0.032 Uiso 1 1 calc R U
C8S C 0.7243(2) 0.35174(16) 0.7342(2) 0.0338(7) Uani 1 1 d . .
H8SA H 0.7813 0.3562 0.7112 0.051 Uiso 1 1 calc R U
H8SB H 0.7173 0.3840 0.7786 0.051 Uiso 1 1 calc R U
H8SC H 0.6812 0.3591 0.6897 0.051 Uiso 1 1 calc R U
C9S C 0.7948(2) 0.21882(17) 0.9746(2) 0.0406(8) Uani 1 1 d . .
H9SA H 0.8279 0.2188 1.0274 0.061 Uiso 1 1 calc R U
H9SB H 0.8317 0.2313 0.9289 0.061 Uiso 1 1 calc R U
H9SC H 0.7718 0.1751 0.9640 0.061 Uiso 1 1 calc R U
C10S C 0.75691(19) 0.32837(14) 0.9939(2) 0.0272(6) Uani 1 1 d . .
H10A H 0.7896 0.3432 0.9454 0.033 Uiso 1 1 calc R U
H10B H 0.7954 0.3290 1.0439 0.033 Uiso 1 1 calc R U
C11S C 0.6834(2) 0.37318(15) 1.00669(19) 0.0271(6) Uani 1 1 d . .
H11A H 0.6504 0.3584 1.0550 0.032 Uiso 1 1 calc R U
H11B H 0.7044 0.4179 1.0183 0.032 Uiso 1 1 calc R U
C12S C 0.5628(2) 0.41834(15) 0.9382(2) 0.0323(7) Uani 1 1 d . .
H12A H 0.5860 0.4624 0.9460 0.048 Uiso 1 1 calc R U
H12B H 0.5275 0.4071 0.9856 0.048 Uiso 1 1 calc R U
H12C H 0.5279 0.4168 0.8865 0.048 Uiso 1 1 calc R U

loop_
_atom_site_aniso_label
_atom_site_aniso_U_11
_atom_site_aniso_U_22
_atom_site_aniso_U_33
_atom_site_aniso_U_23
_atom_site_aniso_U_13
_atom_site_aniso_U_12
Tb1 0.01194(6) 0.01426(6) 0.01277(6) 0.00071(5) 0.00109(4) 0.00069(5)
S1 0.0196(3) 0.0225(3) 0.0147(3) -0.0006(2) -0.0006(2) 0.0047(3)
S2 0.0153(3) 0.0197(3) 0.0194(3) 0.0018(2) -0.0016(2) 0.0043(2)
S3 0.0234(4) 0.0290(4) 0.0162(3) 0.0036(3) -0.0027(3) -0.0064(3)
S4 0.0160(3) 0.0203(3) 0.0207(3) -0.0015(2) -0.0022(3) -0.0024(3)
S5 0.0310(4) 0.0279(4) 0.0146(3) -0.0011(3) 0.0011(3) 0.0085(3)
S6 0.0193(3) 0.0190(3) 0.0249(3) -0.0046(3) 0.0060(3) 0.0016(3)
S7 0.0245(4) 0.0268(3) 0.0151(3) 0.0015(3) 0.0021(3) -0.0056(3)
S8 0.0203(3) 0.0190(3) 0.0286(4) 0.0057(3) 0.0066(3) -0.0014(3)
N1 0.0139(11) 0.0177(11) 0.0155(10) -0.0019(8) 0.0004(8) 0.0025(8)
N2 0.0141(11) 0.0181(11) 0.0162(11) 0.0011(8) 0.0008(8) -0.0029(8)
N3 0.0175(11) 0.0153(10) 0.0178(11) 0.0014(8) 0.0008(9) 0.0048(9)
N4 0.0171(11) 0.0210(11) 0.0183(11) 0.0003(9) 0.0028(9) -0.0034(9)
F1 0.0252(9) 0.0288(9) 0.0185(8) -0.0018(7) -0.0047(7) 0.0092(7)
F2 0.0267(9) 0.0293(9) 0.0166(8) -0.0049(7) 0.0043(7) -0.0024(7)
F3 0.0325(10) 0.0311(9) 0.0315(10) -0.0075(8) 0.0110(8) 0.0107(8)
F4 0.0291(10) 0.0322(10) 0.0353(10) -0.0009(8) 0.0003(8) 0.0181(8)
F5 0.0214(9) 0.0219(8) 0.0333(9) 0.0002(7) -0.0008(7) -0.0086(7)
F6 0.0237(9) 0.0218(8) 0.0296(9) 0.0080(7) 0.0062(7) -0.0044(7)
F7 0.0220(9) 0.0294(9) 0.0169(8) 0.0040(6) 0.0021(6) -0.0005(7)
F8 0.0233(9) 0.0251(8) 0.0190(8) -0.0015(6) 0.0012(6) -0.0090(7)
F9 0.0369(10) 0.0304(9) 0.0189(8) -0.0015(7) -0.0011(7) 0.0119(8)
F10 0.0349(10) 0.0295(9) 0.0267(9) 0.0058(7) -0.0130(8) -0.0002(8)
F11 0.0338(11) 0.0317(10) 0.0519(12) 0.0051(9) -0.0151(9) 0.0136(8)
F12 0.0340(11) 0.0324(10) 0.0489(12) -0.0057(9) 0.0020(9) 0.0187(8)
F13 0.0379(11) 0.0410(11) 0.0204(9) -0.0029(8) -0.0011(8) -0.0095(9)
F14 0.0353(11) 0.0468(12) 0.0375(11) -0.0214(9) -0.0099(9) 0.0024(9)
F15 0.0267(10) 0.0283(10) 0.0764(15) -0.0224(10) -0.0081(10) -0.0038(8)
F16 0.0288(10) 0.0208(9) 0.0652(14) 0.0007(9) 0.0079(10) -0.0078(8)
C1 0.0122(12) 0.0160(12) 0.0196(13) -0.0003(10) -0.0003(10) 0.0007(9)
C2 0.0146(13) 0.0158(12) 0.0203(13) 0.0010(10) 0.0015(10) 0.0005(10)
C3 0.0127(12) 0.0150(12) 0.0192(12) -0.0010(9) -0.0003(10) -0.0011(9)
C4 0.0146(13) 0.0185(12) 0.0194(13) -0.0012(10) -0.0012(10) 0.0003(10)
C5 0.0189(13) 0.0224(13) 0.0176(13) -0.0037(10) 0.0048(10) -0.0050(11)
C6 0.0221(14) 0.0188(13) 0.0257(14) -0.0061(11) 0.0105(12) 0.0001(11)
C7 0.0156(13) 0.0198(13) 0.0280(15) -0.0005(11) 0.0012(11) 0.0034(10)
C8 0.0131(13) 0.0189(12) 0.0202(13) 0.0000(10) -0.0007(10) -0.0004(10)
C9 0.0102(12) 0.0166(12) 0.0215(13) 0.0006(10) 0.0014(10) 0.0016(9)
C10 0.0119(12) 0.0181(12) 0.0182(13) 0.0006(10) 0.0003(10) 0.0021(10)
C11 0.0126(13) 0.0149(12) 0.0286(14) -0.0011(10) 0.0016(11) -0.0006(10)
C12 0.0142(13) 0.0169(12) 0.0245(14) 0.0039(10) 0.0063(10) 0.0007(10)
C13 0.0131(12) 0.0219(13) 0.0176(12) 0.0008(10) 0.0019(10) 0.0039(10)
C14 0.0124(12) 0.0170(12) 0.0197(13) -0.0007(10) 0.0017(10) 0.0008(10)
C15 0.0170(13) 0.0177(12) 0.0191(13) -0.0026(10) 0.0039(10) -0.0005(10)
C16 0.0158(13) 0.0159(12) 0.0278(15) -0.0018(10) 0.0038(11) -0.0023(10)
C17 0.0133(12) 0.0136(12) 0.0229(13) 0.0004(10) -0.0004(10) -0.0011(9)
C18 0.0200(14) 0.0168(12) 0.0231(14) 0.0014(10) 0.0002(11) -0.0004(10)
C19 0.0222(14) 0.0190(13) 0.0251(14) 0.0040(11) -0.0062(11) -0.0049(11)
C20 0.0207(15) 0.0193(14) 0.0393(17) 0.0055(12) -0.0084(13) 0.0016(11)
C21 0.0177(14) 0.0174(13) 0.0403(17) -0.0020(12) 0.0025(13) 0.0038(11)
C22 0.0137(13) 0.0188(12) 0.0208(13) 0.0026(10) 0.0037(10) 0.0003(10)
C23 0.0164(13) 0.0188(13) 0.0306(15) -0.0008(11) 0.0020(11) 0.0019(10)
C24 0.0143(13) 0.0179(13) 0.0277(14) -0.0013(11) 0.0001(11) 0.0005(10)
C25 0.0196(14) 0.0274(15) 0.0273(15) -0.0034(12) -0.0019(12) 0.0025(12)
C26 0.0195(15) 0.0310(16) 0.0357(17) -0.0131(13) -0.0064(13) 0.0063(12)
C27 0.0187(15) 0.0189(14) 0.055(2) -0.0144(14) -0.0058(14) 0.0007(11)
C28 0.0167(14) 0.0175(13) 0.050(2) -0.0022(13) 0.0028(13) -0.0008(11)
Na1 0.0153(5) 0.0234(5) 0.0189(5) -0.0006(4) -0.0009(4) 0.0006(4)
O1S 0.0177(10) 0.0290(10) 0.0167(9) 0.0027(8) 0.0003(8) 0.0006(8)
O2S 0.0211(10) 0.0275(10) 0.0172(9) 0.0032(8) -0.0006(8) 0.0036(8)
O3S 0.0356(13) 0.0203(10) 0.0283(11) 0.0007(8) 0.0021(9) 0.0056(9)
O4S 0.0292(11) 0.0288(11) 0.0166(10) -0.0028(8) 0.0036(8) -0.0037(9)
O5S 0.0203(10) 0.0227(10) 0.0271(10) 0.0024(8) -0.0050(8) -0.0013(8)
O6S 0.0218(10) 0.0237(10) 0.0232(10) -0.0005(8) -0.0030(8) 0.0020(8)
C1S 0.0345(18) 0.047(2) 0.0199(15) 0.0021(13) 0.0005(13) 0.0095(15)
C2S 0.0161(13) 0.0251(14) 0.0268(14) 0.0003(11) -0.0034(11) -0.0002(11)
C3S 0.0159(12) 0.0252(14) 0.0241(13) 0.0016(12) 0.0036(10) -0.0006(11)
C4S 0.0350(18) 0.0374(17) 0.0188(14) 0.0056(12) -0.0031(13) -0.0037(14)
C5S 0.051(2) 0.0232(16) 0.0403(19) 0.0052(14) -0.0094(16) 0.0007(15)
C6S 0.0335(18) 0.0329(17) 0.0265(16) -0.0049(13) 0.0012(13) 0.0130(14)
C7S 0.0283(15) 0.0338(16) 0.0188(13) -0.0057(12) 0.0022(11) 0.0045(13)
C8S 0.043(2) 0.0334(17) 0.0255(16) -0.0005(13) 0.0017(14) -0.0146(15)
C9S 0.0335(19) 0.0340(18) 0.053(2) 0.0015(16) -0.0136(17) 0.0095(15)
C10S 0.0225(15) 0.0282(15) 0.0305(16) 0.0019(12) -0.0068(12) -0.0072(12)
C11S 0.0302(17) 0.0268(15) 0.0239(15) -0.0018(12) -0.0037(12) -0.0041(13)
C12S 0.0312(17) 0.0254(15) 0.0403(18) -0.0035(13) 0.0007(14) 0.0041(13)

loop_
_atom_type_symbol
_atom_type_description
_atom_type_scat_dispersion_real
_atom_type_scat_dispersion_imag
_atom_type_scat_source
C C 0.0033 0.0016 'International Tables Vol C Tables 4.2.6.8 and 6.1.1.4'
H H 0.0000 0.0000 'International Tables Vol C Tables 4.2.6.8 and 6.1.1.4'
N N 0.0061 0.0033 'International Tables Vol C Tables 4.2.6.8 and 6.1.1.4'
O O 0.0106 0.0060 'International Tables Vol C Tables 4.2.6.8 and 6.1.1.4'
F F 0.0171 0.0103 'International Tables Vol C Tables 4.2.6.8 and 6.1.1.4'
Na Na 0.0362 0.0249 'International Tables Vol C Tables 4.2.6.8 and 6.1.1.4'
S S 0.1246 0.1234 'International Tables Vol C Tables 4.2.6.8 and 6.1.1.4'
Tb Tb -0.1723 4.1537 'International Tables Vol C Tables 4.2.6.8 and 6.1.1.4'

loop_
_geom_angle_atom_site_label_1
_geom_angle_atom_site_label_2
_geom_angle_atom_site_label_3
_geom_angle
N1 Tb1 N3 162.99(7)
N1 Tb1 N2 87.69(7)
N3 Tb1 N2 96.13(7)
N1 Tb1 N4 95.51(7)
N3 Tb1 N4 85.33(7)
N2 Tb1 N4 164.15(7)
N1 Tb1 S7 78.74(5)
N3 Tb1 S7 87.24(5)
N2 Tb1 S7 136.60(5)
N4 Tb1 S7 59.16(5)
N1 Tb1 S1 59.26(5)
N3 Tb1 S1 137.67(5)
N2 Tb1 S1 81.50(5)
N4 Tb1 S1 86.80(5)
S7 Tb1 S1 123.07(2)
N1 Tb1 S3 86.39(5)
N3 Tb1 S3 81.43(5)
N2 Tb1 S3 59.20(5)
N4 Tb1 S3 136.39(5)
S7 Tb1 S3 78.78(2)
S1 Tb1 S3 129.21(2)
N1 Tb1 S5 137.66(5)
N3 Tb1 S5 59.32(5)
N2 Tb1 S5 85.01(5)
N4 Tb1 S5 82.18(5)
S7 Tb1 S5 131.37(2)
S1 Tb1 S5 78.42(2)
S3 Tb1 S5 123.78(2)
N1 Tb1 C8 83.54(7)
N3 Tb1 C8 92.62(7)
N2 Tb1 C8 26.02(7)
N4 Tb1 C8 169.80(7)
S7 Tb1 C8 110.81(5)
S1 Tb1 C8 101.29(5)
S3 Tb1 C8 33.49(5)
S5 Tb1 C8 105.37(5)
N1 Tb1 C22 90.79(7)
N3 Tb1 C22 82.51(7)
N2 Tb1 C22 169.79(7)
N4 Tb1 C22 26.05(7)
S7 Tb1 C22 33.41(5)
S1 Tb1 C22 106.35(5)
S3 Tb1 C22 110.63(5)
S5 Tb1 C22 102.78(5)
C8 Tb1 C22 143.77(7)
N1 Tb1 C15 171.09(7)
N3 Tb1 C15 25.92(7)
N2 Tb1 C15 90.36(7)
N4 Tb1 C15 84.08(7)
S7 Tb1 C15 108.41(5)
S1 Tb1 C15 111.85(5)
S3 Tb1 C15 100.07(5)
S5 Tb1 C15 33.44(5)
C8 Tb1 C15 98.42(7)
C22 Tb1 C15 92.63(7)
N1 Tb1 C1 25.75(7)
N3 Tb1 C1 170.97(7)
N2 Tb1 C1 84.84(7)
N4 Tb1 C1 91.31(7)
S7 Tb1 C1 98.25(5)
S1 Tb1 C1 33.52(5)
S3 Tb1 C1 106.61(5)
S5 Tb1 C1 111.94(5)
C8 Tb1 C1 92.12(7)
C22 Tb1 C1 98.10(7)
C15 Tb1 C1 145.37(7)
C1 S1 Tb1 79.24(9)
C2 S2 C1 89.34(12)
C8 S3 Tb1 78.71(9)
C10 S4 C8 89.36(13)
C15 S5 Tb1 78.74(9)
C16 S6 C15 89.36(13)
C22 S7 Tb1 78.98(9)
C23 S8 C22 89.44(13)
C1 N1 C3 111.2(2)
C1 N1 Tb1 98.78(16)
C3 N1 Tb1 149.30(17)
C8 N2 C9 111.3(2)
C8 N2 Tb1 97.95(16)
C9 N2 Tb1 148.40(17)
C15 N3 C17 111.3(2)
C15 N3 Tb1 98.90(16)
C17 N3 Tb1 149.21(18)
C22 N4 C24 111.1(2)
C22 N4 Tb1 96.84(16)
C24 N4 Tb1 149.98(18)
N1 C1 S1 122.7(2)
N1 C1 S2 114.70(19)
S1 C1 S2 122.59(15)
N1 C1 Tb1 55.47(13)
S1 C1 Tb1 67.23(8)
S2 C1 Tb1 169.32(14)
C7 C2 C3 121.4(3)
C7 C2 S2 128.4(2)
C3 C2 S2 110.19(19)
C2 C3 C4 117.9(2)
C2 C3 N1 114.5(2)
C4 C3 N1 127.5(2)
F1 C4 C5 117.8(2)
F1 C4 C3 122.2(2)
C5 C4 C3 120.0(3)
F2 C5 C6 119.3(2)
F2 C5 C4 119.6(3)
C6 C5 C4 121.1(3)
F3 C6 C7 120.9(3)
F3 C6 C5 119.4(3)
C7 C6 C5 119.7(2)
F4 C7 C6 120.1(2)
F4 C7 C2 120.0(3)
C6 C7 C2 119.9(3)
N2 C8 S3 122.8(2)
N2 C8 S4 114.42(19)
S3 C8 S4 122.76(16)
N2 C8 Tb1 56.03(13)
S3 C8 Tb1 67.80(9)
S4 C8 Tb1 165.08(14)
N2 C9 C14 127.3(2)
N2 C9 C10 114.6(2)
C14 C9 C10 118.1(2)
C11 C10 C9 121.7(2)
C11 C10 S4 128.0(2)
C9 C10 S4 110.29(19)
F5 C11 C12 120.0(2)
F5 C11 C10 120.6(2)
C12 C11 C10 119.4(2)
F6 C12 C11 121.0(2)
F6 C12 C13 119.3(2)
C11 C12 C13 119.7(2)
F7 C13 C14 119.5(2)
F7 C13 C12 119.3(2)
C14 C13 C12 121.2(2)
F8 C14 C13 118.2(2)
F8 C14 C9 122.0(2)
C13 C14 C9 119.8(2)
N3 C15 S5 122.9(2)
N3 C15 S6 114.6(2)
S5 C15 S6 122.51(16)
N3 C15 Tb1 55.18(13)
S5 C15 Tb1 67.83(9)
S6 C15 Tb1 168.93(14)
C21 C16 C17 121.4(3)
C21 C16 S6 128.6(2)
C17 C16 S6 110.0(2)
N3 C17 C18 127.4(2)
N3 C17 C16 114.7(2)
C18 C17 C16 117.9(2)
F9 C18 C19 118.1(2)
F9 C18 C17 121.8(2)
C19 C18 C17 120.0(3)
F10 C19 C18 119.5(3)
F10 C19 C20 118.9(3)
C18 C19 C20 121.6(3)
F11 C20 C21 120.8(3)
F11 C20 C19 119.5(3)
C21 C20 C19 119.6(3)
F12 C21 C20 120.2(3)
F12 C21 C16 120.3(3)
C20 C21 C16 119.4(3)
N4 C22 S7 123.7(2)
N4 C22 S8 114.6(2)
S7 C22 S8 121.69(16)
N4 C22 Tb1 57.11(13)
S7 C22 Tb1 67.61(9)
S8 C22 Tb1 166.73(14)
C28 C23 C24 121.4(3)
C28 C23 S8 128.6(2)
C24 C23 S8 110.0(2)
N4 C24 C23 114.9(3)
N4 C24 C25 127.0(3)
C23 C24 C25 118.0(3)
F13 C25 C26 119.1(3)
F13 C25 C24 120.8(3)
C26 C25 C24 120.1(3)
F14 C26 C25 119.9(3)
F14 C26 C27 119.2(3)
C25 C26 C27 120.9(3)
F15 C27 C28 121.0(3)
F15 C27 C26 119.0(3)
C28 C27 C26 120.0(3)
F16 C28 C27 120.0(3)
F16 C28 C23 120.5(3)
C27 C28 C23 119.5(3)
O4S Na1 O2S 160.85(8)
O4S Na1 O3S 70.77(8)
O2S Na1 O3S 91.24(8)
O4S Na1 O1S 102.25(8)
O2S Na1 O1S 72.91(7)
O3S Na1 O1S 97.61(8)
O4S Na1 O6S 94.77(8)
O2S Na1 O6S 103.63(8)
O3S Na1 O6S 164.81(9)
O1S Na1 O6S 89.86(8)
O4S Na1 O5S 93.47(8)
O2S Na1 O5S 97.45(8)
O3S Na1 O5S 104.31(8)
O1S Na1 O5S 156.30(8)
O6S Na1 O5S 71.06(7)
O4S Na1 C3S 151.04(8)
O2S Na1 C3S 25.94(7)
O3S Na1 C3S 103.73(8)
O1S Na1 C3S 49.36(7)
O6S Na1 C3S 91.19(8)
O5S Na1 C3S 115.22(8)
C2S O1S C1S 112.0(2)
C2S O1S Na1 108.48(15)
C1S O1S Na1 121.00(18)
C3S O2S C4S 112.0(2)
C3S O2S Na1 107.63(15)
C4S O2S Na1 119.89(18)
C5S O3S C6S 112.0(2)
C5S O3S Na1 121.48(19)
C6S O3S Na1 112.55(18)
C7S O4S C8S 111.6(2)
C7S O4S Na1 114.63(17)
C8S O4S Na1 120.97(19)
C10S O5S C9S 111.3(2)
C10S O5S Na1 108.90(16)
C9S O5S Na1 119.78(19)
C11S O6S C12S 111.8(2)
C11S O6S Na1 112.64(16)
C12S O6S Na1 124.39(18)
O1S C1S H1SA 109.5
O1S C1S H1SB 109.5
H1SA C1S H1SB 109.5
O1S C1S H1SC 109.5
H1SA C1S H1SC 109.5
H1SB C1S H1SC 109.5
O1S C2S C3S 109.0(2)
O1S C2S H2SA 109.9
C3S C2S H2SA 109.9
O1S C2S H2SB 109.9
C3S C2S H2SB 109.9
H2SA C2S H2SB 108.3
O2S C3S C2S 107.9(2)
O2S C3S Na1 46.43(12)
C2S C3S Na1 78.18(15)
O2S C3S H3SA 110.1
C2S C3S H3SA 110.1
Na1 C3S H3SA 88.6
O2S C3S H3SB 110.1
C2S C3S H3SB 110.1
Na1 C3S H3SB 155.8
H3SA C3S H3SB 108.4
O2S C4S H4SA 109.5
O2S C4S H4SB 109.5
H4SA C4S H4SB 109.5
O2S C4S H4SC 109.5
H4SA C4S H4SC 109.5
H4SB C4S H4SC 109.5
O3S C5S H5SA 109.5
O3S C5S H5SB 109.5
H5SA C5S H5SB 109.5
O3S C5S H5SC 109.5
H5SA C5S H5SC 109.5
H5SB C5S H5SC 109.5
O3S C6S C7S 109.1(2)
O3S C6S H6SA 109.9
C7S C6S H6SA 109.9
O3S C6S H6SB 109.9
C7S C6S H6SB 109.9
H6SA C6S H6SB 108.3
O4S C7S C6S 108.3(2)
O4S C7S H7SA 110.0
C6S C7S H7SA 110.0
O4S C7S H7SB 110.0
C6S C7S H7SB 110.0
H7SA C7S H7SB 108.4
O4S C8S H8SA 109.5
O4S C8S H8SB 109.5
H8SA C8S H8SB 109.5
O4S C8S H8SC 109.5
H8SA C8S H8SC 109.5
H8SB C8S H8SC 109.5
O5S C9S H9SA 109.5
O5S C9S H9SB 109.5
H9SA C9S H9SB 109.5
O5S C9S H9SC 109.5
H9SA C9S H9SC 109.5
H9SB C9S H9SC 109.5
O5S C10S C11S 109.5(2)
O5S C10S H10A 109.8
C11S C10S H10A 109.8
O5S C10S H10B 109.8
C11S C10S H10B 109.8
H10A C10S H10B 108.2
O6S C11S C10S 108.5(2)
O6S C11S H11A 110.0
C10S C11S H11A 110.0
O6S C11S H11B 110.0
C10S C11S H11B 110.0
H11A C11S H11B 108.4
O6S C12S H12A 109.5
O6S C12S H12B 109.5
H12A C12S H12B 109.5
O6S C12S H12C 109.5
H12A C12S H12C 109.5
H12B C12S H12C 109.5

loop_
_geom_bond_atom_site_label_1
_geom_bond_atom_site_label_2
_geom_bond_distance
Tb1 N1 2.516(2)
Tb1 N3 2.501(2)
Tb1 N2 2.516(2)
Tb1 N4 2.543(2)
Tb1 S7 2.8325(7)
Tb1 S1 2.8329(7)
Tb1 S3 2.8364(7)
Tb1 S5 2.8417(7)
Tb1 C8 3.004(3)
Tb1 C22 3.007(3)
Tb1 C15 3.009(3)
Tb1 C1 3.018(3)
S1 C1 1.697(3)
S2 C2 1.733(3)
S2 C1 1.757(3)
S3 C8 1.690(3)
S4 C10 1.735(3)
S4 C8 1.759(3)
S5 C15 1.691(3)
S6 C16 1.737(3)
S6 C15 1.753(3)
S7 C22 1.687(3)
S8 C23 1.736(3)
S8 C22 1.759(3)
N1 C1 1.327(3)
N1 C3 1.389(3)
N2 C8 1.331(3)
N2 C9 1.389(3)
N3 C15 1.332(3)
N3 C17 1.382(3)
N4 C22 1.330(3)
N4 C24 1.389(3)
F1 C4 1.338(3)
F2 C5 1.344(3)
F3 C6 1.347(3)
F4 C7 1.348(3)
F5 C11 1.343(3)
F6 C12 1.345(3)
F7 C13 1.340(3)
F8 C14 1.334(3)
F9 C18 1.337(3)
F10 C19 1.348(3)
F11 C20 1.346(3)
F12 C21 1.346(3)
F13 C25 1.340(3)
F14 C26 1.342(4)
F15 C27 1.339(3)
F16 C28 1.346(4)
C2 C7 1.378(4)
C2 C3 1.406(4)
C3 C4 1.390(4)
C4 C5 1.382(4)
C5 C6 1.384(4)
C6 C7 1.369(4)
C9 C14 1.395(4)
C9 C10 1.402(4)
C10 C11 1.381(4)
C11 C12 1.374(4)
C12 C13 1.390(4)
C13 C14 1.381(4)
C16 C21 1.385(4)
C16 C17 1.407(4)
C17 C18 1.389(4)
C18 C19 1.373(4)
C19 C20 1.380(4)
C20 C21 1.372(4)
C23 C28 1.383(4)
C23 C24 1.404(4)
C24 C25 1.395(4)
C25 C26 1.374(4)
C26 C27 1.391(5)
C27 C28 1.365(5)
Na1 O4S 2.323(2)
Na1 O2S 2.350(2)
Na1 O3S 2.373(2)
Na1 O1S 2.393(2)
Na1 O6S 2.387(2)
Na1 O5S 2.390(2)
Na1 C3S 3.091(3)
O1S C2S 1.422(3)
O1S C1S 1.427(3)
O2S C3S 1.419(3)
O2S C4S 1.433(3)
O3S C5S 1.427(4)
O3S C6S 1.421(4)
O4S C7S 1.423(3)
O4S C8S 1.424(4)
O5S C10S 1.416(3)
O5S C9S 1.426(4)
O6S C11S 1.420(3)
O6S C12S 1.421(4)
C1S H1SA 0.9800
C1S H1SB 0.9800
C1S H1SC 0.9800
C2S C3S 1.497(4)
C2S H2SA 0.9900
C2S H2SB 0.9900
C3S H3SA 0.9900
C3S H3SB 0.9900
C4S H4SA 0.9800
C4S H4SB 0.9800
C4S H4SC 0.9800
C5S H5SA 0.9800
C5S H5SB 0.9800
C5S H5SC 0.9800
C6S C7S 1.500(4)
C6S H6SA 0.9900
C6S H6SB 0.9900
C7S H7SA 0.9900
C7S H7SB 0.9900
C8S H8SA 0.9800
C8S H8SB 0.9800
C8S H8SC 0.9800
C9S H9SA 0.9800
C9S H9SB 0.9800
C9S H9SC 0.9800
C10S C11S 1.493(4)
C10S H10A 0.9900
C10S H10B 0.9900
C11S H11A 0.9900
C11S H11B 0.9900
C12S H12A 0.9800
C12S H12B 0.9800
C12S H12C 0.9800
